data_1513749
loop_
_publ_author_name
'Vay\'a, Ignacio'
'Andreu, Inmaculada'
'Jim\'enez, M Consuelo'
'Miranda, Miguel A.'

_publ_section_title
;
 Photooxygenation mechanisms in naproxen-amino acid linked systems.
;
_journal_issue 2
_journal_name_full
'Photochemical &amp; photobiological sciences : Official journal of the European Photochemistry Association and the European Society for Photobiology'
_journal_page_first 224
_journal_page_last 230
_journal_paper_doi 10.1039/c3pp50252j
_journal_volume 13
_journal_year 2014
_chemical_formula_moiety 'C26 H26 N2 O4'
_chemical_formula_sum 'C26 H26 N2 O4'
_chemical_formula_weight 430.49
_chemical_name_common 2004uv02cj02b
_chemical_name_systematic
;
 ?
;
_space_group_IT_number 4
_symmetry_cell_setting monoclinic
_symmetry_space_group_name_Hall 'P 2yb'
_symmetry_space_group_name_H-M 'P 1 21 1'
_atom_sites_solution_hydrogens geom
_atom_sites_solution_primary direct
_atom_sites_solution_secondary difmap
_audit_creation_method SHELXL-97
_cell_angle_alpha 90.00
_cell_angle_beta 100.092(2)
_cell_angle_gamma 90.00
_cell_formula_units_Z 2
_cell_length_a 8.4099(2)
_cell_length_b 5.3783(2)
_cell_length_c 23.8999(7)
_cell_measurement_reflns_used 1841
_cell_measurement_temperature 120(2)
_cell_measurement_theta_max 68.251
_cell_measurement_theta_min 0.883
_cell_volume 1064.29(6)
_computing_cell_refinement 'HKL Scalepack (Otwinowski & Minor 1997)'
_computing_data_collection 'Collect (Bruker AXS BV, 1997-2004)'
_computing_data_reduction 'Bruker Xprep'
_computing_molecular_graphics 'Ortep-3 for Windows (Farrugia, 1997)'
_computing_publication_material 'WinGX publication routines (Farrugia, 1999)'
_computing_structure_refinement 'SHELXL-97 (Sheldrick, 1997)'
_computing_structure_solution 'SIR97  (Altomare et all, 1999)'
_diffrn_ambient_temperature 120(2)
_diffrn_detector_area_resol_mean 14
_diffrn_measured_fraction_theta_full 0.954
_diffrn_measured_fraction_theta_max 0.954
_diffrn_measurement_device_type KappaCCD2000
_diffrn_measurement_method CCD
_diffrn_radiation_monochromator graphite
_diffrn_radiation_source 'fine-focus sealed tube'
_diffrn_radiation_type CuK\a
_diffrn_radiation_wavelength 1.54178
_diffrn_reflns_av_R_equivalents 0.0000
_diffrn_reflns_av_sigmaI/netI 0.0184
_diffrn_reflns_limit_h_max 9
_diffrn_reflns_limit_h_min -10
_diffrn_reflns_limit_k_max 5
_diffrn_reflns_limit_k_min -6
_diffrn_reflns_limit_l_max 28
_diffrn_reflns_limit_l_min 0
_diffrn_reflns_number 2899
_diffrn_reflns_theta_full 68.31
_diffrn_reflns_theta_max 68.31
_diffrn_reflns_theta_min 1.88
_exptl_absorpt_coefficient_mu 0.736
_exptl_absorpt_correction_T_max 0.9503
_exptl_absorpt_correction_T_min 0.7190
_exptl_absorpt_correction_type multi-scan
_exptl_absorpt_process_details 'BRUKER SADABS'
_exptl_crystal_colour colourless
_exptl_crystal_density_diffrn 1.343
_exptl_crystal_density_method 'not measured'
_exptl_crystal_description Plate
_exptl_crystal_F_000 456
_exptl_crystal_size_max 0.48
_exptl_crystal_size_mid 0.25
_exptl_crystal_size_min 0.07
_refine_diff_density_max 0.360
_refine_diff_density_min -0.337
_refine_diff_density_rms 0.043
_refine_ls_abs_structure_details 'Flack H D (1983), Acta Cryst. A39, 876-881'
_refine_ls_abs_structure_Flack 0.2(4)
_refine_ls_extinction_coef 0.0036(11)
_refine_ls_extinction_expression Fc^*^=kFc[1+0.001xFc^2^\l^3^/sin(2\q)]^-1/4^
_refine_ls_extinction_method SHELXL
_refine_ls_goodness_of_fit_ref 1.021
_refine_ls_hydrogen_treatment mixed
_refine_ls_matrix_type full
_refine_ls_number_parameters 298
_refine_ls_number_reflns 2899
_refine_ls_number_restraints 1
_refine_ls_restrained_S_all 1.021
_refine_ls_R_factor_all 0.0488
_refine_ls_R_factor_gt 0.0479
_refine_ls_shift/su_max 0.001
_refine_ls_shift/su_mean 0.000
_refine_ls_structure_factor_coef Fsqd
_refine_ls_weighting_details 'calc w=1/[\s^2^(Fo^2^)+(0.0570P)^2^+0.8759P] where P=(Fo^2^+2Fc^2^)/3'
_refine_ls_weighting_scheme calc
_refine_ls_wR_factor_gt 0.1207
_refine_ls_wR_factor_ref 0.1222
_reflns_number_gt 2847
_reflns_number_total 2899
_reflns_threshold_expression >2sigma(I)
_cod_data_source_file c3pp50252j.txt
_cod_data_source_block 2004uv02cj02bn
_cod_original_sg_symbol_H-M 'P 21'
_cod_database_code 1513749

loop_
_symmetry_equiv_pos_as_xyz
'x, y, z'
'-x, y+1/2, -z'

loop_
_atom_site_label
_atom_site_type_symbol
_atom_site_fract_x
_atom_site_fract_y
_atom_site_fract_z
_atom_site_U_iso_or_equiv
_atom_site_adp_type
_atom_site_occupancy
_atom_site_symmetry_multiplicity
_atom_site_calc_flag
_atom_site_refinement_flags
O11 O 0.4133(2) 0.9390(5) 0.27775(9) 0.0384(6) Uani 1 1 d .
C1 C 0.4728(3) 1.1431(6) 0.26979(11) 0.0294(6) Uani 1 1 d .
C2 C 0.6430(3) 1.1664(6) 0.25630(11) 0.0304(7) Uani 1 1 d .
H2 H 0.6774 1.3440 0.2618 0.036 Uiso 1 1 calc R
C3 C 0.6480(3) 1.0944(6) 0.19490(11) 0.0285(7) Uani 1 1 d .
C4 C 0.5657(3) 0.8828(6) 0.16926(11) 0.0317(7) Uani 1 1 d .
H4 H 0.5038 0.7836 0.1904 0.038 Uiso 1 1 calc R
C5 C 0.5742(3) 0.8186(7) 0.11400(11) 0.0318(7) Uani 1 1 d .
H5 H 0.5169 0.6768 0.0975 0.038 Uiso 1 1 calc R
C6 C 0.6665(3) 0.9594(6) 0.08136(11) 0.0284(6) Uani 1 1 d .
C7 C 0.6746(3) 0.8964(6) 0.02401(11) 0.0282(6) Uani 1 1 d .
H7 H 0.6167 0.7570 0.0065 0.034 Uiso 1 1 calc R
C8 C 0.7661(3) 1.0373(6) -0.00556(11) 0.0288(7) Uani 1 1 d .
C9 C 0.8540(3) 1.2442(6) 0.02031(12) 0.0312(7) Uani 1 1 d .
H9 H 0.9185 1.3392 -0.0007 0.037 Uiso 1 1 calc R
C10 C 0.8472(3) 1.3085(6) 0.07493(12) 0.0308(7) Uani 1 1 d .
H10 H 0.9072 1.4473 0.0918 0.037 Uiso 1 1 calc R
C11 C 0.7509(3) 1.1691(6) 0.10686(11) 0.0277(6) Uani 1 1 d .
C12 C 0.7383(3) 1.2330(6) 0.16386(11) 0.0298(7) Uani 1 1 d .
H12 H 0.7940 1.3754 0.1808 0.036 Uiso 1 1 calc R
N13 N 0.3927(3) 1.3584(5) 0.27127(10) 0.0308(6) Uani 1 1 d .
C14 C 0.2341(4) 1.3749(7) 0.28672(13) 0.0382(8) Uani 1 1 d .
H14 H 0.1849 1.2052 0.2831 0.046 Uiso 1 1 calc R
C15 C 0.2446(4) 1.4612(8) 0.34920(14) 0.0483(9) Uani 1 1 d .
H15A H 0.2874 1.6330 0.3530 0.058 Uiso 1 1 calc R
H15B H 0.1348 1.4633 0.3588 0.058 Uiso 1 1 calc R
C16 C 0.3500(5) 1.2973(7) 0.39011(14) 0.0526(10) Uani 1 1 d .
C17 C 0.5240(5) 1.3177(8) 0.40754(12) 0.0517(10) Uani 1 1 d .
C18 C 0.6392(5) 1.4904(7) 0.39670(12) 0.0485(9) Uani 1 1 d .
H18 H 0.6085 1.6289 0.3725 0.058 Uiso 1 1 calc R
C19 C 0.7990(5) 1.4553(9) 0.42197(14) 0.0634(12) Uani 1 1 d .
H19 H 0.8798 1.5699 0.4155 0.076 Uiso 1 1 calc R
C20 C 0.8409(8) 1.2432(11) 0.45811(16) 0.088(2) Uani 1 1 d .
H20 H 0.9506 1.2200 0.4752 0.106 Uiso 1 1 calc R
C21 C 0.7281(10) 1.0723(11) 0.46888(16) 0.096(2) Uani 1 1 d .
H21 H 0.7582 0.9329 0.4928 0.116 Uiso 1 1 calc R
C22 C 0.5697(7) 1.1114(9) 0.44356(13) 0.0730(15) Uani 1 1 d .
N23 N 0.4322(7) 0.9789(8) 0.44801(14) 0.0918(16) Uani 1 1 d .
H23 H 0.4287 0.8434 0.4684 0.110 Uiso 1 1 calc R
C24 C 0.3036(7) 1.0906(8) 0.41600(18) 0.0748(15) Uani 1 1 d .
H24 H 0.1955 1.0327 0.4121 0.090 Uiso 1 1 calc R
C82 C 0.7089(3) 0.7834(6) -0.08863(12) 0.0341(7) Uani 1 1 d .
H82A H 0.7510 0.6349 -0.0673 0.051 Uiso 1 1 calc R
H82B H 0.7324 0.7735 -0.1273 0.051 Uiso 1 1 calc R
H82C H 0.5918 0.7933 -0.0902 0.051 Uiso 1 1 calc R
C141 C 0.1226(4) 1.5483(7) 0.24849(15) 0.0449(9) Uani 1 1 d .
O142 O 0.1723(2) 1.6053(5) 0.20045(9) 0.0388(5) Uani 1 1 d .
C143 C 0.0838(4) 1.8028(7) 0.16721(15) 0.0476(9) Uani 1 1 d .
H14A H -0.0324 1.7758 0.1649 0.071 Uiso 1 1 calc R
H14B H 0.1102 1.8028 0.1289 0.071 Uiso 1 1 calc R
H14C H 0.1139 1.9633 0.1855 0.071 Uiso 1 1 calc R
O144 O -0.0015(3) 1.6258(7) 0.26026(13) 0.0760(10) Uani 1 1 d .
C211 C 0.7607(4) 1.0060(7) 0.29793(11) 0.0395(8) Uani 1 1 d .
H21A H 0.7304 0.8305 0.2926 0.059 Uiso 1 1 calc R
H21B H 0.7558 1.0559 0.3370 0.059 Uiso 1 1 calc R
H21C H 0.8708 1.0295 0.2906 0.059 Uiso 1 1 calc R
O81 O 0.7839(2) 0.9998(4) -0.06105(7) 0.0317(5) Uani 1 1 d .
H13 H 0.445(4) 1.499(8) 0.2680(13) 0.038(10) Uiso 1 1 d .

loop_
_atom_site_aniso_label
_atom_site_aniso_U_11
_atom_site_aniso_U_22
_atom_site_aniso_U_33
_atom_site_aniso_U_23
_atom_site_aniso_U_13
_atom_site_aniso_U_12
O11 0.0448(12) 0.0255(14) 0.0477(12) -0.0015(10) 0.0162(9) 0.0012(11)
C1 0.0354(14) 0.0235(18) 0.0290(12) 0.0004(13) 0.0047(10) 0.0029(15)
C2 0.0320(13) 0.0244(18) 0.0344(13) -0.0021(13) 0.0049(10) 0.0045(13)
C3 0.0267(12) 0.0233(18) 0.0345(13) 0.0021(12) 0.0029(10) 0.0052(13)
C4 0.0318(13) 0.029(2) 0.0347(14) 0.0032(13) 0.0064(10) 0.0018(13)
C5 0.0334(13) 0.0247(18) 0.0359(13) -0.0022(13) 0.0023(11) -0.0040(13)
C6 0.0237(12) 0.0259(18) 0.0348(13) 0.0011(12) 0.0028(10) 0.0023(13)
C7 0.0263(12) 0.0211(17) 0.0358(13) -0.0013(12) 0.0017(10) -0.0008(12)
C8 0.0217(12) 0.0314(19) 0.0330(12) 0.0018(12) 0.0040(10) 0.0063(12)
C9 0.0250(12) 0.0292(19) 0.0401(14) 0.0032(13) 0.0078(10) -0.0005(13)
C10 0.0234(12) 0.0267(18) 0.0415(14) -0.0034(14) 0.0039(10) -0.0035(13)
C11 0.0216(11) 0.0259(18) 0.0352(13) 0.0002(12) 0.0034(9) 0.0026(12)
C12 0.0240(12) 0.0271(18) 0.0369(13) -0.0033(12) 0.0011(10) 0.0016(12)
N13 0.0348(13) 0.0236(17) 0.0362(12) -0.0005(11) 0.0124(9) 0.0033(12)
C14 0.0402(15) 0.029(2) 0.0507(17) -0.0033(15) 0.0228(13) 0.0038(14)
C15 0.064(2) 0.035(2) 0.0540(18) -0.0062(17) 0.0340(16) 0.0015(18)
C16 0.095(3) 0.031(2) 0.0418(16) -0.0009(16) 0.0388(18) 0.004(2)
C17 0.106(3) 0.030(2) 0.0219(13) 0.0010(14) 0.0182(15) 0.015(2)
C18 0.082(2) 0.034(2) 0.0272(13) -0.0023(14) 0.0037(14) 0.016(2)
C19 0.086(3) 0.055(3) 0.0416(17) -0.0205(19) -0.0093(17) 0.025(2)
C20 0.134(5) 0.079(4) 0.0368(19) -0.030(2) -0.025(2) 0.069(4)
C21 0.211(7) 0.047(3) 0.0277(18) -0.0039(19) 0.013(3) 0.044(4)
C22 0.158(5) 0.039(3) 0.0218(14) 0.0037(16) 0.016(2) 0.042(3)
N23 0.213(5) 0.031(2) 0.0499(19) 0.0116(17) 0.073(3) 0.010(3)
C24 0.153(4) 0.028(3) 0.061(2) 0.003(2) 0.066(3) 0.003(3)
C82 0.0361(14) 0.029(2) 0.0370(14) -0.0033(13) 0.0047(11) 0.0044(14)
C141 0.0376(16) 0.034(2) 0.0640(19) -0.0086(17) 0.0124(14) 0.0080(16)
O142 0.0337(10) 0.0298(14) 0.0523(11) -0.0012(11) 0.0056(8) 0.0072(10)
C143 0.0453(17) 0.030(2) 0.0612(19) -0.0043(17) -0.0091(15) 0.0107(16)
O144 0.0546(14) 0.089(3) 0.0916(19) 0.004(2) 0.0321(13) 0.0358(19)
C211 0.0445(16) 0.042(2) 0.0309(13) -0.0032(14) 0.0026(11) 0.0144(16)
O81 0.0296(9) 0.0325(13) 0.0330(9) -0.0011(9) 0.0058(7) 0.0004(9)

loop_
_atom_type_symbol
_atom_type_description
_atom_type_scat_dispersion_real
_atom_type_scat_dispersion_imag
_atom_type_scat_source
C C 0.0181 0.0091 'International Tables Vol C Tables 4.2.6.8 and 6.1.1.4'
H H 0.0000 0.0000 'International Tables Vol C Tables 4.2.6.8 and 6.1.1.4'
N N 0.0311 0.0180 'International Tables Vol C Tables 4.2.6.8 and 6.1.1.4'
O O 0.0492 0.0322 'International Tables Vol C Tables 4.2.6.8 and 6.1.1.4'

loop_
_geom_angle_atom_site_label_1
_geom_angle_atom_site_label_2
_geom_angle_atom_site_label_3
_geom_angle
O11 C1 N13 123.0(3)
O11 C1 C2 121.7(3)
N13 C1 C2 115.3(3)
C3 C2 C1 111.5(2)
C3 C2 C211 110.9(2)
C1 C2 C211 109.8(2)
C3 C2 H2 108.2
C1 C2 H2 108.2
C211 C2 H2 108.2
C12 C3 C4 118.6(2)
C12 C3 C2 119.6(3)
C4 C3 C2 121.8(3)
C5 C4 C3 120.8(3)
C5 C4 H4 119.6
C3 C4 H4 119.6
C4 C5 C6 121.4(3)
C4 C5 H5 119.3
C6 C5 H5 119.3
C11 C6 C5 118.2(2)
C11 C6 C7 120.0(2)
C5 C6 C7 121.8(3)
C8 C7 C6 119.5(3)
C8 C7 H7 120.2
C6 C7 H7 120.2
C7 C8 O81 125.8(3)
C7 C8 C9 120.6(2)
O81 C8 C9 113.6(2)
C10 C9 C8 120.8(3)
C10 C9 H9 119.6
C8 C9 H9 119.6
C9 C10 C11 120.3(3)
C9 C10 H10 119.8
C11 C10 H10 119.8
C6 C11 C10 118.7(2)
C6 C11 C12 119.3(2)
C10 C11 C12 122.0(3)
C3 C12 C11 121.7(3)
C3 C12 H12 119.1
C11 C12 H12 119.1
C1 N13 C14 123.2(3)
C1 N13 H13 119(2)
C14 N13 H13 117(2)
N13 C14 C141 112.7(3)
N13 C14 C15 111.3(3)
C141 C14 C15 108.8(3)
N13 C14 H14 108.0
C141 C14 H14 108.0
C15 C14 H14 108.0
C16 C15 C14 112.5(3)
C16 C15 H15A 109.1
C14 C15 H15A 109.1
C16 C15 H15B 109.1
C14 C15 H15B 109.1
H15A C15 H15B 107.8
C24 C16 C17 106.6(4)
C24 C16 C15 126.7(4)
C17 C16 C15 126.7(3)
C18 C17 C22 120.7(4)
C18 C17 C16 133.8(3)
C22 C17 C16 105.5(4)
C19 C18 C17 118.6(4)
C19 C18 H18 120.7
C17 C18 H18 120.7
C18 C19 C20 119.1(5)
C18 C19 H19 120.4
C20 C19 H19 120.4
C21 C20 C19 122.5(5)
C21 C20 H20 118.7
C19 C20 H20 118.7
C22 C21 C20 117.4(5)
C22 C21 H21 121.3
C20 C21 H21 121.3
C21 C22 N23 130.2(5)
C21 C22 C17 121.6(6)
N23 C22 C17 108.1(4)
C24 N23 C22 109.0(4)
C24 N23 H23 125.5
C22 N23 H23 125.5
N23 C24 C16 110.8(5)
N23 C24 H24 124.6
C16 C24 H24 124.6
O81 C82 H82A 109.5
O81 C82 H82B 109.5
H82A C82 H82B 109.5
O81 C82 H82C 109.5
H82A C82 H82C 109.5
H82B C82 H82C 109.5
O144 C141 O142 122.8(3)
O144 C141 C14 123.0(3)
O142 C141 C14 114.2(2)
C141 O142 C143 115.7(3)
O142 C143 H14A 109.5
O142 C143 H14B 109.5
H14A C143 H14B 109.5
O142 C143 H14C 109.5
H14A C143 H14C 109.5
H14B C143 H14C 109.5
C2 C211 H21A 109.5
C2 C211 H21B 109.5
H21A C211 H21B 109.5
C2 C211 H21C 109.5
H21A C211 H21C 109.5
H21B C211 H21C 109.5
C8 O81 C82 116.8(2)

loop_
_geom_bond_atom_site_label_1
_geom_bond_atom_site_label_2
_geom_bond_distance
O11 C1 1.234(4)
C1 N13 1.343(4)
C1 C2 1.527(4)
C2 C3 1.525(4)
C2 C211 1.539(4)
C2 H2 1.0000
C3 C12 1.372(4)
C3 C4 1.415(4)
C4 C5 1.379(4)
C4 H4 0.9500
C5 C6 1.413(4)
C5 H5 0.9500
C6 C11 1.412(4)
C6 C7 1.425(4)
C7 C8 1.363(4)
C7 H7 0.9500
C8 O81 1.375(3)
C8 C9 1.416(4)
C9 C10 1.361(4)
C9 H9 0.9500
C10 C11 1.420(4)
C10 H10 0.9500
C11 C12 1.427(4)
C12 H12 0.9500
N13 C14 1.448(3)
N13 H13 0.88(4)
C14 C141 1.511(5)
C14 C15 1.551(4)
C14 H14 1.0000
C15 C16 1.488(5)
C15 H15A 0.9900
C15 H15B 0.9900
C16 C24 1.362(5)
C16 C17 1.454(6)
C17 C18 1.399(6)
C17 C22 1.415(5)
C18 C19 1.387(5)
C18 H18 0.9500
C19 C20 1.437(7)
C19 H19 0.9500
C20 C21 1.378(8)
C20 H20 0.9500
C21 C22 1.379(8)
C21 H21 0.9500
C22 N23 1.378(7)
N23 C24 1.351(7)
N23 H23 0.8800
C24 H24 0.9500
C82 O81 1.429(4)
C82 H82A 0.9800
C82 H82B 0.9800
C82 H82C 0.9800
C141 O144 1.202(4)
C141 O142 1.325(4)
O142 C143 1.451(4)
C143 H14A 0.9800
C143 H14B 0.9800
C143 H14C 0.9800
C211 H21A 0.9800
C211 H21B 0.9800
C211 H21C 0.9800

loop_
_geom_torsion_atom_site_label_1
_geom_torsion_atom_site_label_2
_geom_torsion_atom_site_label_3
_geom_torsion_atom_site_label_4
_geom_torsion
O11 C1 C2 C3 76.1(3)
N13 C1 C2 C3 -102.8(3)
O11 C1 C2 C211 -47.2(4)
N13 C1 C2 C211 133.9(3)
C1 C2 C3 C12 138.6(3)
C211 C2 C3 C12 -98.8(3)
C1 C2 C3 C4 -43.4(4)
C211 C2 C3 C4 79.2(3)
C12 C3 C4 C5 -0.8(4)
C2 C3 C4 C5 -178.8(3)
C3 C4 C5 C6 0.7(4)
C4 C5 C6 C11 0.1(4)
C4 C5 C6 C7 -179.2(3)
C11 C6 C7 C8 1.0(4)
C5 C6 C7 C8 -179.6(3)
C6 C7 C8 O81 -179.4(2)
C6 C7 C8 C9 0.5(4)
C7 C8 C9 C10 -0.9(4)
O81 C8 C9 C10 179.0(3)
C8 C9 C10 C11 -0.3(4)
C5 C6 C11 C10 178.5(3)
C7 C6 C11 C10 -2.1(4)
C5 C6 C11 C12 -0.9(4)
C7 C6 C11 C12 178.5(3)
C9 C10 C11 C6 1.8(4)
C9 C10 C11 C12 -178.9(3)
C4 C3 C12 C11 0.0(4)
C2 C3 C12 C11 178.1(2)
C6 C11 C12 C3 0.8(4)
C10 C11 C12 C3 -178.5(3)
O11 C1 N13 C14 5.0(4)
C2 C1 N13 C14 -176.1(2)
C1 N13 C14 C141 -137.1(3)
C1 N13 C14 C15 100.3(3)
N13 C14 C15 C16 -56.3(4)
C141 C14 C15 C16 178.9(3)
C14 C15 C16 C24 -89.4(4)
C14 C15 C16 C17 86.5(4)
C24 C16 C17 C18 -178.0(3)
C15 C16 C17 C18 5.4(6)
C24 C16 C17 C22 0.5(4)
C15 C16 C17 C22 -176.0(3)
C22 C17 C18 C19 0.0(5)
C16 C17 C18 C19 178.4(3)
C17 C18 C19 C20 0.2(5)
C18 C19 C20 C21 -0.1(6)
C19 C20 C21 C22 -0.2(6)
C20 C21 C22 N23 -177.5(4)
C20 C21 C22 C17 0.4(6)
C18 C17 C22 C21 -0.4(5)
C16 C17 C22 C21 -179.1(3)
C18 C17 C22 N23 178.0(3)
C16 C17 C22 N23 -0.8(4)
C21 C22 N23 C24 178.9(4)
C17 C22 N23 C24 0.8(4)
C22 N23 C24 C16 -0.4(4)
C17 C16 C24 N23 -0.1(4)
C15 C16 C24 N23 176.5(3)
N13 C14 C141 O144 -165.0(4)
C15 C14 C141 O144 -41.0(5)
N13 C14 C141 O142 15.8(4)
C15 C14 C141 O142 139.8(3)
O144 C141 O142 C143 10.9(5)
C14 C141 O142 C143 -170.0(3)
C7 C8 O81 C82 -4.7(4)
C9 C8 O81 C82 175.4(2)
